data_7243203
loop_
_publ_author_name
'Bhaskaran, Rasmi P.'
'Nayak, Kalinga H.'
'Babu, Beneesh P.'

_publ_section_title
;
 Synthesis of functionalized benzo[1,3]dioxin-4-ones from salicylic acid
 and acetylenic esters and their direct amidation
;
_journal_issue 40
_journal_name_full 'RSC Advances'
_journal_page_first 24570
_journal_page_last 24574
_journal_paper_doi 10.1039/D1RA05032J
_journal_volume 11
_journal_year 2021
_chemical_formula_moiety 'C17 H14 O7'
_chemical_formula_sum 'C17 H14 O7'
_chemical_formula_weight 330.28
_space_group_crystal_system monoclinic
_space_group_IT_number 14
_space_group_name_Hall '-P 2ybc'
_space_group_name_H-M_alt 'P 1 21/c 1'
_atom_sites_solution_hydrogens geom
_audit_creation_method SHELXL-2014/7
_audit_update_record
;
2021-05-16 deposited with the CCDC.	2021-07-07 downloaded from the CCDC.
;
_cell_angle_alpha 90
_cell_angle_beta 90.548(4)
_cell_angle_gamma 90
_cell_formula_units_Z 4
_cell_length_a 6.2678(7)
_cell_length_b 13.2735(14)
_cell_length_c 18.564(2)
_cell_measurement_reflns_used 5124
_cell_measurement_temperature 296(2)
_cell_measurement_theta_max 56.564
_cell_measurement_theta_min 5.355
_cell_volume 1544.4(3)
_computing_cell_refinement 'APEX2/SAINT (Bruker, 2004)'
_computing_data_collection 'APEX2 (Bruker, 2004)'
_computing_data_reduction 'SAINT/XPREP (Bruker, 2004)'
_computing_molecular_graphics 'ORTEP3 (Farrugia, 1997) and Mercury (Bruno et al., 2002)'
_computing_publication_material 'SHELXL-97 (Sheldrick, 2008)'
_computing_structure_refinement 'SHELXL-97 (Sheldrick, 2008)'
_computing_structure_solution 'SIR92 (Altornare et al., 2014)'
_diffrn_ambient_temperature 296(2)
_diffrn_measured_fraction_theta_full 0.997
_diffrn_measured_fraction_theta_max 0.969
_diffrn_measurement_device_type 'Bruker axs kappa apex2 CCD Diffractometer'
_diffrn_measurement_method '\w and \f scan'
_diffrn_radiation_type MoK\a
_diffrn_radiation_wavelength 0.71073
_diffrn_reflns_av_R_equivalents 0.0272
_diffrn_reflns_av_unetI/netI 0.0287
_diffrn_reflns_Laue_measured_fraction_full 0.997
_diffrn_reflns_Laue_measured_fraction_max 0.969
_diffrn_reflns_limit_h_max 8
_diffrn_reflns_limit_h_min -7
_diffrn_reflns_limit_k_max 17
_diffrn_reflns_limit_k_min -15
_diffrn_reflns_limit_l_max 24
_diffrn_reflns_limit_l_min -23
_diffrn_reflns_number 12619
_diffrn_reflns_point_group_measured_fraction_full 0.997
_diffrn_reflns_point_group_measured_fraction_max 0.969
_diffrn_reflns_theta_full 25.242
_diffrn_reflns_theta_max 28.463
_diffrn_reflns_theta_min 2.194
_exptl_absorpt_coefficient_mu 0.112
_exptl_absorpt_correction_T_max 0.967
_exptl_absorpt_correction_T_min 0.962
_exptl_absorpt_correction_type multi-scan
_exptl_absorpt_process_details 'SADABS V2012/1 (Bruker AXS Inc.)'
_exptl_crystal_density_diffrn 1.420
_exptl_crystal_description block
_exptl_crystal_F_000 688
_exptl_crystal_size_max 0.350
_exptl_crystal_size_mid 0.350
_exptl_crystal_size_min 0.300
_refine_diff_density_max 0.223
_refine_diff_density_min -0.253
_refine_diff_density_rms 0.054
_refine_ls_extinction_method none
_refine_ls_goodness_of_fit_ref 0.974
_refine_ls_hydrogen_treatment constr
_refine_ls_matrix_type full
_refine_ls_number_parameters 219
_refine_ls_number_reflns 3793
_refine_ls_number_restraints 0
_refine_ls_restrained_S_all 0.974
_refine_ls_R_factor_all 0.0658
_refine_ls_R_factor_gt 0.0463
_refine_ls_shift/su_max 0.014
_refine_ls_shift/su_mean 0.000
_refine_ls_structure_factor_coef Fsqd
_refine_ls_weighting_details 'w=1/[\s^2^(Fo^2^)+(0.0881P)^2^+0.3475P] where P=(Fo^2^+2Fc^2^)/3'
_refine_ls_weighting_scheme calc
_refine_ls_wR_factor_gt 0.1311
_refine_ls_wR_factor_ref 0.1492
_reflns_Friedel_coverage 0.000
_reflns_number_gt 2831
_reflns_number_total 3793
_reflns_threshold_expression 'I > 2\s(I)'
_cod_data_source_file d1ra05032j2.cif
_cod_data_source_block shelx
_cod_original_sg_symbol_H-M 'P 21/c'
_cod_database_code 7243203
_shelx_shelxl_version_number 2014/7
_shelx_space_group_comment
;
The symmetry employed for this shelxl refinement is uniquely defined
by the following loop, which should always be used as a source of
symmetry information in preference to the above space-group names.
They are only intended as comments.
;
_shelx_estimated_absorpt_t_min 0.962
_shelx_estimated_absorpt_t_max 0.967

loop_
_space_group_symop_operation_xyz
'x, y, z'
'-x, y+1/2, -z+1/2'
'-x, -y, -z'
'x, -y-1/2, z-1/2'

loop_
_atom_site_label
_atom_site_type_symbol
_atom_site_fract_x
_atom_site_fract_y
_atom_site_fract_z
_atom_site_U_iso_or_equiv
_atom_site_adp_type
_atom_site_occupancy
_atom_site_site_symmetry_order
_atom_site_calc_flag
_atom_site_refinement_flags_posn
_atom_site_refinement_flags_adp
_atom_site_refinement_flags_occupancy
_atom_site_disorder_assembly
_atom_site_disorder_group
C1 C 0.5527(3) 0.61910(14) 0.55448(11) 0.0529(5) Uani 1 1 d . . . . .
H1 H 0.4310 0.5796 0.5489 0.063 Uiso 1 1 calc R U . . .
C2 C 0.7138(4) 0.58738(16) 0.59851(12) 0.0623(5) Uani 1 1 d . . . . .
H2 H 0.7010 0.5263 0.6226 0.075 Uiso 1 1 calc R U . . .
C3 C 0.8985(4) 0.64522(17) 0.60807(12) 0.0630(6) Uani 1 1 d . . . . .
H3 H 1.0071 0.6224 0.6384 0.076 Uiso 1 1 calc R U . . .
C4 C 0.9201(3) 0.73462(15) 0.57325(10) 0.0510(4) Uani 1 1 d . . . . .
H4 H 1.0434 0.7726 0.5800 0.061 Uiso 1 1 calc R U . . .
C5 C 0.7566(3) 0.77037(13) 0.52683(8) 0.0382(4) Uani 1 1 d . . . . .
C6 C 0.5686(3) 0.71163(12) 0.51707(8) 0.0395(4) Uani 1 1 d . . . . .
C7 C 0.4033(3) 0.74795(13) 0.47172(8) 0.0393(4) Uani 1 1 d . . . . .
H7 H 0.2792 0.7105 0.4652 0.047 Uiso 1 1 calc R U . . .
C8 C 0.4263(2) 0.83743(12) 0.43779(7) 0.0343(3) Uani 1 1 d . . . . .
C9 C 0.6129(2) 0.89608(11) 0.44602(7) 0.0321(3) Uani 1 1 d . . . . .
C10 C 0.7745(2) 0.86259(12) 0.48997(8) 0.0363(3) Uani 1 1 d . . . . .
H8 H 0.8974 0.9012 0.4955 0.044 Uiso 1 1 calc R U . . .
C11 C 0.6289(2) 0.99297(11) 0.40857(7) 0.0326(3) Uani 1 1 d . . . . .
C12 C 0.3319(2) 0.93438(12) 0.33745(8) 0.0337(3) Uani 1 1 d . . . . .
C13 C 0.4581(2) 0.86486(12) 0.28708(8) 0.0342(3) Uani 1 1 d . . . . .
C14 C 0.1371(3) 0.98249(13) 0.30364(9) 0.0414(4) Uani 1 1 d . . . . .
H14A H 0.0303 0.9310 0.2947 0.050 Uiso 1 1 calc R U . . .
H14B H 0.0776 1.0307 0.3372 0.050 Uiso 1 1 calc R U . . .
C15 C 0.1855(3) 1.03497(13) 0.23429(9) 0.0412(4) Uani 1 1 d . . . . .
C16 C 0.4138(4) 0.72257(15) 0.21165(11) 0.0597(5) Uani 1 1 d . . . . .
H16A H 0.5330 0.7490 0.1856 0.090 Uiso 1 1 calc R U . . .
H16B H 0.3072 0.6991 0.1782 0.090 Uiso 1 1 calc R U . . .
H16C H 0.4606 0.6676 0.2415 0.090 Uiso 1 1 calc R U . . .
C17 C 0.0694(4) 1.1573(2) 0.15120(14) 0.0813(8) Uani 1 1 d . . . . .
H17A H 0.2072 1.1889 0.1515 0.122 Uiso 1 1 calc R U . . .
H17B H -0.0394 1.2078 0.1461 0.122 Uiso 1 1 calc R U . . .
H17C H 0.0601 1.1109 0.1116 0.122 Uiso 1 1 calc R U . . .
O1 O 0.46698(17) 1.01450(8) 0.36110(6) 0.0369(3) Uani 1 1 d . . . . .
O2 O 0.0397(2) 1.10330(12) 0.21830(9) 0.0684(4) Uani 1 1 d . . . . .
O3 O 0.3350(2) 1.01739(12) 0.19712(8) 0.0634(4) Uani 1 1 d . . . . .
O4 O 0.76278(18) 1.05562(9) 0.41856(6) 0.0443(3) Uani 1 1 d . . . . .
O5 O 0.26049(17) 0.87565(9) 0.39619(6) 0.0393(3) Uani 1 1 d . . . . .
O6 O 0.32447(19) 0.80078(9) 0.25626(7) 0.0476(3) Uani 1 1 d . . . . .
O7 O 0.64637(18) 0.86565(10) 0.28152(6) 0.0498(3) Uani 1 1 d . . . . .

loop_
_atom_site_aniso_label
_atom_site_aniso_U_11
_atom_site_aniso_U_22
_atom_site_aniso_U_33
_atom_site_aniso_U_23
_atom_site_aniso_U_13
_atom_site_aniso_U_12
C1 0.0582(12) 0.0462(10) 0.0542(10) 0.0068(8) 0.0039(8) -0.0125(8)
C2 0.0714(14) 0.0494(11) 0.0662(13) 0.0200(9) 0.0045(10) 0.0014(10)
C3 0.0598(13) 0.0694(14) 0.0598(12) 0.0220(10) -0.0078(10) 0.0040(10)
C4 0.0459(10) 0.0586(11) 0.0484(10) 0.0101(8) -0.0066(8) -0.0064(8)
C5 0.0386(8) 0.0434(9) 0.0326(7) 0.0010(6) 0.0007(6) -0.0042(7)
C6 0.0430(9) 0.0403(8) 0.0353(7) -0.0006(6) 0.0051(6) -0.0073(7)
C7 0.0359(8) 0.0438(9) 0.0381(8) -0.0013(6) 0.0009(6) -0.0148(7)
C8 0.0314(8) 0.0422(8) 0.0293(7) -0.0036(6) 0.0011(5) -0.0068(6)
C9 0.0327(8) 0.0363(8) 0.0273(6) -0.0025(5) 0.0021(5) -0.0078(6)
C10 0.0338(8) 0.0426(9) 0.0324(7) -0.0010(6) -0.0015(6) -0.0101(6)
C11 0.0309(7) 0.0377(8) 0.0292(7) -0.0052(5) 0.0015(5) -0.0036(6)
C12 0.0290(7) 0.0379(8) 0.0341(7) -0.0013(6) -0.0030(6) -0.0044(6)
C13 0.0337(8) 0.0379(8) 0.0310(7) -0.0001(6) -0.0058(6) 0.0010(6)
C14 0.0308(8) 0.0465(9) 0.0468(9) -0.0032(7) -0.0032(7) 0.0039(7)
C15 0.0383(9) 0.0401(9) 0.0451(9) -0.0059(7) -0.0121(7) 0.0038(7)
C16 0.0769(14) 0.0460(11) 0.0561(11) -0.0177(8) -0.0076(10) 0.0063(10)
C17 0.0929(18) 0.0695(15) 0.0808(16) 0.0222(12) -0.0295(14) 0.0181(13)
O1 0.0386(6) 0.0347(6) 0.0374(6) -0.0020(4) -0.0058(4) -0.0041(4)
O2 0.0590(9) 0.0704(10) 0.0758(10) 0.0132(8) -0.0087(7) 0.0282(7)
O3 0.0669(9) 0.0702(10) 0.0533(8) 0.0119(6) 0.0077(7) 0.0252(7)
O4 0.0450(7) 0.0413(6) 0.0466(6) -0.0003(5) -0.0043(5) -0.0142(5)
O5 0.0291(6) 0.0507(7) 0.0381(6) 0.0028(5) -0.0015(4) -0.0083(5)
O6 0.0457(7) 0.0417(7) 0.0552(7) -0.0145(5) -0.0076(5) -0.0014(5)
O7 0.0335(6) 0.0685(9) 0.0473(7) -0.0119(6) -0.0005(5) 0.0032(6)

loop_
_atom_type_symbol
_atom_type_description
_atom_type_scat_dispersion_real
_atom_type_scat_dispersion_imag
_atom_type_scat_source
C C 0.0033 0.0016 'International Tables Vol C Tables 4.2.6.8 and 6.1.1.4'
H H 0.0000 0.0000 'International Tables Vol C Tables 4.2.6.8 and 6.1.1.4'
O O 0.0106 0.0060 'International Tables Vol C Tables 4.2.6.8 and 6.1.1.4'

loop_
_geom_angle_atom_site_label_1
_geom_angle_atom_site_label_2
_geom_angle_atom_site_label_3
_geom_angle
_geom_angle_site_symmetry_1
_geom_angle_site_symmetry_3
_geom_angle_publ_flag
C2 C1 C6 120.55(18) . . ?
C2 C1 H1 119.7 . . ?
C6 C1 H1 119.7 . . ?
C1 C2 C3 121.01(18) . . ?
C1 C2 H2 119.5 . . ?
C3 C2 H2 119.5 . . ?
C4 C3 C2 120.33(18) . . ?
C4 C3 H3 119.8 . . ?
C2 C3 H3 119.8 . . ?
C3 C4 C5 120.52(18) . . ?
C3 C4 H4 119.7 . . ?
C5 C4 H4 119.7 . . ?
C10 C5 C4 121.81(15) . . ?
C10 C5 C6 118.98(14) . . ?
C4 C5 C6 119.21(15) . . ?
C7 C6 C1 122.26(16) . . ?
C7 C6 C5 119.35(14) . . ?
C1 C6 C5 118.38(16) . . ?
C8 C7 C6 119.74(14) . . ?
C8 C7 H7 120.1 . . ?
C6 C7 H7 120.1 . . ?
C7 C8 O5 119.90(13) . . ?
C7 C8 C9 121.70(14) . . ?
O5 C8 C9 118.34(14) . . ?
C10 C9 C8 119.52(14) . . ?
C10 C9 C11 120.96(13) . . ?
C8 C9 C11 119.51(13) . . ?
C9 C10 C5 120.69(14) . . ?
C9 C10 H8 119.7 . . ?
C5 C10 H8 119.7 . . ?
O4 C11 O1 118.05(14) . . ?
O4 C11 C9 126.02(14) . . ?
O1 C11 C9 115.81(12) . . ?
O5 C12 O1 111.37(11) . . ?
O5 C12 C14 107.03(12) . . ?
O1 C12 C14 106.75(12) . . ?
O5 C12 C13 107.82(12) . . ?
O1 C12 C13 109.09(12) . . ?
C14 C12 C13 114.82(12) . . ?
O7 C13 O6 126.57(15) . . ?
O7 C13 C12 124.47(14) . . ?
O6 C13 C12 108.78(13) . . ?
C15 C14 C12 112.62(14) . . ?
C15 C14 H14A 109.1 . . ?
C12 C14 H14A 109.1 . . ?
C15 C14 H14B 109.1 . . ?
C12 C14 H14B 109.1 . . ?
H14A C14 H14B 107.8 . . ?
O3 C15 O2 123.43(17) . . ?
O3 C15 C14 124.99(15) . . ?
O2 C15 C14 111.58(16) . . ?
O6 C16 H16A 109.5 . . ?
O6 C16 H16B 109.5 . . ?
H16A C16 H16B 109.5 . . ?
O6 C16 H16C 109.5 . . ?
H16A C16 H16C 109.5 . . ?
H16B C16 H16C 109.5 . . ?
O2 C17 H17A 109.5 . . ?
O2 C17 H17B 109.5 . . ?
H17A C17 H17B 109.5 . . ?
O2 C17 H17C 109.5 . . ?
H17A C17 H17C 109.5 . . ?
H17B C17 H17C 109.5 . . ?
C11 O1 C12 118.51(12) . . ?
C15 O2 C17 116.01(18) . . ?
C8 O5 C12 112.95(11) . . ?
C13 O6 C16 117.62(14) . . ?

loop_
_geom_bond_atom_site_label_1
_geom_bond_atom_site_label_2
_geom_bond_distance
_geom_bond_site_symmetry_2
_geom_bond_publ_flag
C1 C2 1.360(3) . ?
C1 C6 1.415(2) . ?
C1 H1 0.9300 . ?
C2 C3 1.399(3) . ?
C2 H2 0.9300 . ?
C3 C4 1.359(3) . ?
C3 H3 0.9300 . ?
C4 C5 1.415(2) . ?
C4 H4 0.9300 . ?
C5 C10 1.407(2) . ?
C5 C6 1.423(2) . ?
C6 C7 1.413(2) . ?
C7 C8 1.353(2) . ?
C7 H7 0.9300 . ?
C8 O5 1.3851(18) . ?
C8 C9 1.412(2) . ?
C9 C10 1.368(2) . ?
C9 C11 1.466(2) . ?
C10 H8 0.9300 . ?
C11 O4 1.1948(17) . ?
C11 O1 1.3677(18) . ?
C12 O5 1.4164(18) . ?
C12 O1 1.4261(17) . ?
C12 C14 1.509(2) . ?
C12 C13 1.538(2) . ?
C13 O7 1.1854(18) . ?
C13 O6 1.3204(18) . ?
C14 C15 1.497(2) . ?
C14 H14A 0.9700 . ?
C14 H14B 0.9700 . ?
C15 O3 1.192(2) . ?
C15 O2 1.319(2) . ?
C16 O6 1.444(2) . ?
C16 H16A 0.9600 . ?
C16 H16B 0.9600 . ?
C16 H16C 0.9600 . ?
C17 O2 1.451(3) . ?
C17 H17A 0.9600 . ?
C17 H17B 0.9600 . ?
C17 H17C 0.9600 . ?

loop_
_geom_torsion_atom_site_label_1
_geom_torsion_atom_site_label_2
_geom_torsion_atom_site_label_3
_geom_torsion_atom_site_label_4
_geom_torsion
_geom_torsion_site_symmetry_1
_geom_torsion_site_symmetry_2
_geom_torsion_site_symmetry_3
_geom_torsion_site_symmetry_4
_geom_torsion_publ_flag
C6 C1 C2 C3 0.1(3) . . . . ?
C1 C2 C3 C4 0.0(4) . . . . ?
C2 C3 C4 C5 -0.1(3) . . . . ?
C3 C4 C5 C10 -179.92(19) . . . . ?
C3 C4 C5 C6 0.1(3) . . . . ?
C2 C1 C6 C7 -178.99(18) . . . . ?
C2 C1 C6 C5 -0.1(3) . . . . ?
C10 C5 C6 C7 -1.1(2) . . . . ?
C4 C5 C6 C7 178.91(16) . . . . ?
C10 C5 C6 C1 -179.98(16) . . . . ?
C4 C5 C6 C1 0.0(2) . . . . ?
C1 C6 C7 C8 179.39(16) . . . . ?
C5 C6 C7 C8 0.5(2) . . . . ?
C6 C7 C8 O5 -176.76(14) . . . . ?
C6 C7 C8 C9 0.4(2) . . . . ?
C7 C8 C9 C10 -0.7(2) . . . . ?
O5 C8 C9 C10 176.46(13) . . . . ?
C7 C8 C9 C11 -179.41(14) . . . . ?
O5 C8 C9 C11 -2.2(2) . . . . ?
C8 C9 C10 C5 0.1(2) . . . . ?
C11 C9 C10 C5 178.81(14) . . . . ?
C4 C5 C10 C9 -179.24(16) . . . . ?
C6 C5 C10 C9 0.7(2) . . . . ?
C10 C9 C11 O4 -9.7(2) . . . . ?
C8 C9 C11 O4 168.94(15) . . . . ?
C10 C9 C11 O1 174.28(13) . . . . ?
C8 C9 C11 O1 -7.0(2) . . . . ?
O5 C12 C13 O7 -106.34(17) . . . . ?
O1 C12 C13 O7 14.7(2) . . . . ?
C14 C12 C13 O7 134.48(17) . . . . ?
O5 C12 C13 O6 68.99(15) . . . . ?
O1 C12 C13 O6 -169.93(12) . . . . ?
C14 C12 C13 O6 -50.19(17) . . . . ?
O5 C12 C14 C15 -171.71(13) . . . . ?
O1 C12 C14 C15 68.94(16) . . . . ?
C13 C12 C14 C15 -52.09(18) . . . . ?
C12 C14 C15 O3 22.2(2) . . . . ?
C12 C14 C15 O2 -158.53(15) . . . . ?
O4 C11 O1 C12 167.31(13) . . . . ?
C9 C11 O1 C12 -16.36(18) . . . . ?
O5 C12 O1 C11 48.04(17) . . . . ?
C14 C12 O1 C11 164.54(12) . . . . ?
C13 C12 O1 C11 -70.85(15) . . . . ?
O3 C15 O2 C17 0.4(3) . . . . ?
C14 C15 O2 C17 -178.83(17) . . . . ?
C7 C8 O5 C12 -148.86(14) . . . . ?
C9 C8 O5 C12 33.91(18) . . . . ?
O1 C12 O5 C8 -55.90(16) . . . . ?
C14 C12 O5 C8 -172.23(12) . . . . ?
C13 C12 O5 C8 63.74(14) . . . . ?
O7 C13 O6 C16 0.7(2) . . . . ?
C12 C13 O6 C16 -174.51(14) . . . . ?
